data_2107100
loop_
_publ_author_name
'Niinisto, L.'
'Larsson, L.O.'

_publ_section_title
;
 The crystal structure of silver sodium sulphite dihydrate Ag Na S O3 (H2
 O)2
;
_journal_name_full 'Acta Crystallographica B (24,1968-38,1982)'
_journal_page_first 623
_journal_page_last 626
_journal_volume 29
_journal_year 1973
_chemical_formula_sum 'Ag H4 Na O5 S'
_chemical_name_systematic 'Ag Na S O3 (H2 O)2'
_space_group_IT_number 2
_symmetry_space_group_name_Hall '-P 1'
_symmetry_space_group_name_H-M 'P -1'
_cell_angle_alpha 101.06
_cell_angle_beta 90.65
_cell_angle_gamma 117.29
_cell_formula_units_Z 2
_cell_length_a 5.949
_cell_length_b 9.277
_cell_length_c 5.465
_cell_volume 261.349
_citation_journal_id_ASTM ACBCAR
_cod_data_source_file Niinisto_ACBCAR_1973_647.cif
_cod_data_source_block H4Ag1Na1O5S1
_cod_original_cell_volume 261.3487
_cod_original_formula_sum 'H4 Ag1 Na1 O5 S1'
_cod_database_code 2107100

loop_
_symmetry_equiv_pos_as_xyz
x,y,z
-x,-y,-z

loop_
_atom_site_label
_atom_site_type_symbol
_atom_site_fract_x
_atom_site_fract_y
_atom_site_fract_z
_atom_site_occupancy
_atom_site_U_iso_or_equiv
O1 O-2 0.2828 0.7564 0.2474 1 0.0
Na1 Na+1 -0.004 0.3009 0.4974 1 0.0
S1 S+4 0.659 0.8709 0.3495 1 0.0
O3 O-2 0.747 0.019 0.2207 1 0.0
Ag1 Ag+1 0.2709 0.0252 0.1898 1 0.0
O4 O-2 0.2865 0.4065 0.2286 1 0.0
O2 O-2 0.8131 0.7847 0.2524 1 0.0
O5 O-2 0.7647 0.4154 0.2621 1 0.0
